data_4337232
loop_
_publ_author_name
'Kalinina, Irina V.'
'Peresypkina, Eugenia V.'
'Izarova, Natalya V.'
'Nkala, Fiona M.'
'Kortz, Ulrich'
'Kompankov, Nikolay B.'
'Moroz, Nikolay K.'
'Sokolov, Maxim N.'

_publ_section_title
;
 Cyclic Tungstoselenites Based on {Se2W12} Units.
;
_journal_issue 4
_journal_name_full 'Inorganic chemistry'
_journal_page_first 2076
_journal_page_last 2082
_journal_paper_doi 10.1021/ic402668v
_journal_volume 53
_journal_year 2014
_chemical_formula_moiety '(H12 Cl Mn4 O100 Se6 W24) 13-, 51(H2 O), 13(Na)+'
_chemical_formula_structural 'Na13 [(Se2 W12 O46)2 {Mn2 Cl (H2 O)2} {Mn (H2O)2}2 (Se O)2] * 51(H2 O)'
_chemical_formula_sum 'Cl H112 Mn4 Na13 O151 Se6 W24'
_chemical_formula_weight 7969.14
_chemical_name_systematic
;
 ?
;
_space_group_IT_number 2
_symmetry_cell_setting triclinic
_symmetry_space_group_name_Hall '-P 1'
_symmetry_space_group_name_H-M 'P -1'
_atom_sites_solution_hydrogens none
_atom_sites_solution_primary direct
_atom_sites_solution_secondary difmap
_audit_creation_method SHELXL-97
_cell_angle_alpha 77.1050(10)
_cell_angle_beta 69.9680(10)
_cell_angle_gamma 66.6280(10)
_cell_formula_units_Z 1
_cell_length_a 13.9680(4)
_cell_length_b 15.6454(5)
_cell_length_c 18.3497(5)
_cell_measurement_reflns_used 8432
_cell_measurement_temperature 100.0(2)
_cell_measurement_theta_max 37.7731
_cell_measurement_theta_min 2.4802
_cell_volume 3440.57(18)
_computing_cell_refinement 'Apex2 V.1.27 (Bruker, 2005)'
_computing_data_collection 'Apex2 V.1.27 (Bruker, 2005)'
_computing_data_reduction 'Apex2 V.1.27 (Bruker, 2005)'
_computing_molecular_graphics 'SHELXTL V6.22 (Bruker, 2000-2005)'
_computing_publication_material 'local programs'
_computing_structure_refinement 'SHELXL-97 (Sheldrick, 1997)'
_computing_structure_solution 'SHELXS-97 (Sheldrick, 1990)'
_diffrn_ambient_temperature 100.0(2)
_diffrn_detector_area_resol_mean 25
_diffrn_measured_fraction_theta_full 1.000
_diffrn_measured_fraction_theta_max 0.882
_diffrn_measurement_device_type 'Bruker X8Apex CCD detector'
_diffrn_measurement_method 'combined omega- and phi-scans'
_diffrn_radiation_monochromator graphite
_diffrn_radiation_source 'fine-focus sealed tube'
_diffrn_radiation_type MoK\a
_diffrn_radiation_wavelength 0.71073
_diffrn_reflns_av_R_equivalents 0.0362
_diffrn_reflns_av_sigmaI/netI 0.0861
_diffrn_reflns_limit_h_max 24
_diffrn_reflns_limit_h_min -23
_diffrn_reflns_limit_k_max 26
_diffrn_reflns_limit_k_min -25
_diffrn_reflns_limit_l_max 29
_diffrn_reflns_limit_l_min -31
_diffrn_reflns_number 47249
_diffrn_reflns_theta_full 25.00
_diffrn_reflns_theta_max 38.21
_diffrn_reflns_theta_min 1.66
_diffrn_standards_decay_% 0
_diffrn_standards_interval_count 0
_diffrn_standards_interval_time 0
_diffrn_standards_number 0
_exptl_absorpt_coefficient_mu 22.098
_exptl_absorpt_correction_T_max 0.7475
_exptl_absorpt_correction_T_min 0.6029
_exptl_absorpt_correction_type empirical
_exptl_absorpt_process_details 'based on intensities (SADABS, Bruker, 2005)'
_exptl_crystal_colour yellow
_exptl_crystal_density_diffrn 3.846
_exptl_crystal_density_meas ?
_exptl_crystal_density_method 'not measured'
_exptl_crystal_description prism
_exptl_crystal_F_000 3560
_exptl_crystal_size_max 0.12
_exptl_crystal_size_mid 0.08
_exptl_crystal_size_min 0.06
_refine_diff_density_max 3.431
_refine_diff_density_min -2.836
_refine_diff_density_rms 0.539
_refine_ls_extinction_method none
_refine_ls_goodness_of_fit_ref 1.003
_refine_ls_hydrogen_treatment none
_refine_ls_matrix_type full
_refine_ls_number_parameters 945
_refine_ls_number_reflns 33528
_refine_ls_number_restraints 0
_refine_ls_restrained_S_all 1.003
_refine_ls_R_factor_all 0.0872
_refine_ls_R_factor_gt 0.0469
_refine_ls_shift/su_max 0.007
_refine_ls_shift/su_mean 0.000
_refine_ls_structure_factor_coef Fsqd
_refine_ls_weighting_details 'calc w=1/[\s^2^(Fo^2^)+(0.0256P)^2^+8.8575P] where P=(Fo^2^+2Fc^2^)/3'
_refine_ls_weighting_scheme calc
_refine_ls_wR_factor_gt 0.0800
_refine_ls_wR_factor_ref 0.0915
_reflns_number_gt 22796
_reflns_number_total 33528
_reflns_threshold_expression >2sigma(I)
_cod_data_source_file ic402668v_si_004.cif
_cod_data_source_block 2
_cod_depositor_comments
;
The following automatic conversions were performed:
'_atom_site_symetry_multiplicity' tag replaced with
'_atom_site_symmetry_multiplicity'.

Automatic conversion script
Id: cif_correct_tags 1440 2010-10-19 06:21:57Z saulius 

The following automatic conversions were performed:

'_exptl_crystal_density_meas' value 'none' was changed to '?' - the
value is perceived as not measured.

Automatic conversion script
Id: cif_fix_values 3008 2015-01-20 13:52:24Z robertas 
;
_cod_original_cell_volume 3440.57(17)
_cod_original_formula_sum 'H112 Cl Mn4 Na13 O151 Se6 W24'
_cod_database_code 4337232

loop_
_symmetry_equiv_pos_as_xyz
'x, y, z'
'-x, -y, -z'

loop_
_atom_site_label
_atom_site_type_symbol
_atom_site_fract_x
_atom_site_fract_y
_atom_site_fract_z
_atom_site_U_iso_or_equiv
_atom_site_adp_type
_atom_site_occupancy
_atom_site_symmetry_multiplicity
_atom_site_calc_flag
_atom_site_refinement_flags
_atom_site_disorder_assembly
_atom_site_disorder_group
W1 W 1.01854(2) 0.13847(2) 0.773071(17) 0.00694(5) Uani 1 1 d . . .
W2 W 0.75668(2) 0.23757(2) 0.770998(17) 0.00651(5) Uani 1 1 d . . .
W3 W 1.19126(2) 0.28320(2) 0.686996(17) 0.00619(5) Uani 1 1 d . A .
W4 W 1.00414(2) 0.33358(2) 0.863945(17) 0.00637(5) Uani 1 1 d . A .
W5 W 0.70974(2) 0.44171(2) 0.866031(16) 0.00604(5) Uani 1 1 d . A .
W6 W 0.65666(2) 0.48254(2) 0.691076(16) 0.00573(5) Uani 1 1 d . . .
W7 W 0.66539(2) 0.72008(2) 0.668076(17) 0.00634(5) Uani 1 1 d . . .
W8 W 0.72754(2) 0.68609(2) 0.837899(17) 0.00621(5) Uani 1 1 d . . .
W9 W 1.01730(2) 0.57974(2) 0.835439(16) 0.00616(5) Uani 1 1 d . . .
W10 W 1.20368(2) 0.52019(2) 0.661557(16) 0.00572(5) Uani 1 1 d . . .
W11 W 0.79867(2) 0.87338(2) 0.690540(17) 0.00728(5) Uani 1 1 d . . .
W12 W 1.06615(2) 0.77457(2) 0.687797(17) 0.00667(5) Uani 1 1 d . . .
Se1 Se 0.92641(6) 0.37543(5) 0.68289(4) 0.00545(12) Uani 1 1 d . . .
Se2 Se 0.93941(6) 0.62187(5) 0.65362(4) 0.00545(12) Uani 1 1 d . . .
Se3 Se 0.93297(6) 0.06667(5) 0.65606(4) 0.00847(13) Uani 1 1 d . . .
O11S O 1.0098(4) 0.3669(4) 0.7351(3) 0.0076(9) Uani 1 1 d . A .
O12S O 0.8041(4) 0.4438(3) 0.7360(3) 0.0072(9) Uani 1 1 d . A .
O13S O 0.9129(4) 0.2677(4) 0.7121(3) 0.0093(10) Uani 1 1 d . . .
O21S O 0.8136(4) 0.6354(3) 0.7164(3) 0.0060(9) Uani 1 1 d . . .
O22S O 1.0188(4) 0.5599(4) 0.7138(3) 0.0072(9) Uani 1 1 d . . .
O23S O 0.9459(4) 0.7322(4) 0.6437(3) 0.0095(10) Uani 1 1 d . . .
O31S O 0.9734(4) 0.0697(4) 0.5590(3) 0.0130(11) Uani 1 1 d . . .
O32S O 0.8246(4) 0.1715(4) 0.6665(3) 0.0095(10) Uani 1 1 d . . .
O33S O 1.0344(4) 0.0932(4) 0.6691(3) 0.0103(10) Uani 1 1 d . . .
O1 O 1.0840(4) 0.0286(4) 0.8137(3) 0.0127(11) Uani 1 1 d . . .
O2 O 0.6542(5) 0.1903(4) 0.8087(4) 0.0158(12) Uani 1 1 d . . .
O3 O 1.1647(4) 0.3204(4) 0.5938(3) 0.0094(10) Uani 1 1 d . A .
O4 O 1.0114(4) 0.2871(4) 0.9573(3) 0.0106(10) Uani 1 1 d . . .
O5 O 0.6314(4) 0.4294(4) 0.9600(3) 0.0095(10) Uani 1 1 d . A .
O6 O 0.7532(4) 0.4790(4) 0.5976(3) 0.0085(10) Uani 1 1 d . . .
O7 O 0.7582(4) 0.6796(4) 0.5778(3) 0.0096(10) Uani 1 1 d . . .
O8 O 0.6478(4) 0.7210(4) 0.9292(3) 0.0109(10) Uani 1 1 d . A .
O9 O 1.0318(4) 0.5819(4) 0.9246(3) 0.0109(10) Uani 1 1 d . . .
O10 O 1.1780(4) 0.5247(4) 0.5714(3) 0.0082(9) Uani 1 1 d . . .
O11 O 0.7047(5) 0.9734(4) 0.7311(3) 0.0123(11) Uani 1 1 d . . .
O12 O 1.0864(4) 0.8303(4) 0.5908(3) 0.0089(10) Uani 1 1 d . . .
O13 O 1.3254(4) 0.2087(4) 0.6690(3) 0.0098(10) Uani 1 1 d . . .
O14 O 0.5346(4) 0.5005(4) 0.6737(3) 0.0104(10) Uani 1 1 d . . .
O15 O 1.3425(4) 0.4947(4) 0.6391(3) 0.0122(11) Uani 1 1 d . . .
O16 O 1.1420(5) 0.8102(4) 0.7239(3) 0.0123(11) Uani 1 1 d . . .
O17 O 0.5432(4) 0.7884(4) 0.6487(3) 0.0114(10) Uani 1 1 d . . .
O21 O 0.6315(4) 0.6066(4) 0.7019(3) 0.0099(10) Uani 1 1 d . . .
O22 O 0.7344(4) 0.3044(4) 0.8467(3) 0.0094(10) Uani 1 1 d . . .
O23 O 1.2090(4) 0.3938(4) 0.6931(3) 0.0107(10) Uani 1 1 d . A .
O24 O 1.1626(4) 0.6538(4) 0.6579(3) 0.0086(10) Uani 1 1 d . . .
O25 O 0.7733(4) 0.7845(4) 0.7936(3) 0.0099(10) Uani 1 1 d . A .
O26 O 0.8750(4) 0.1314(4) 0.8001(3) 0.0096(10) Uani 1 1 d . . .
O27 O 1.1324(4) 0.1791(4) 0.7079(3) 0.0092(10) Uani 1 1 d . . .
O28 O 0.7139(4) 0.8210(4) 0.6649(3) 0.0075(9) Uani 1 1 d . . .
O29 O 0.9850(4) 0.2126(4) 0.8471(3) 0.0092(10) Uani 1 1 d . . .
O30 O 0.6104(4) 0.4678(4) 0.8095(3) 0.0093(10) Uani 1 1 d . A .
O31 O 1.1491(4) 0.2711(4) 0.8055(3) 0.0082(9) Uani 1 1 d . . .
O32 O 1.0100(4) 0.6980(4) 0.7902(3) 0.0084(10) Uani 1 1 d . A .
O33 O 0.7071(4) 0.5589(4) 0.8592(3) 0.0092(10) Uani 1 1 d . A .
O34 O 0.8521(4) 0.3818(4) 0.8789(3) 0.0097(10) Uani 1 1 d . . .
O35 O 1.0176(4) 0.4450(4) 0.8572(3) 0.0101(10) Uani 1 1 d . A .
O36 O 0.8645(4) 0.6099(4) 0.8591(3) 0.0087(10) Uani 1 1 d . . .
O37 O 0.6991(4) 0.3415(3) 0.7063(3) 0.0073(9) Uani 1 1 d . . .
O38 O 0.9221(4) 0.8617(4) 0.7238(3) 0.0098(10) Uani 1 1 d . A .
O39 O 0.6209(4) 0.7256(4) 0.7858(3) 0.0088(10) Uani 1 1 d . . .
O40 O 1.1638(4) 0.5255(4) 0.7784(3) 0.0084(10) Uani 1 1 d . . .
Mn1 Mn 1.20076(9) 0.42297(8) 0.49891(6) 0.00727(19) Uani 1 1 d . . .
Cl1 Cl 1.0000 0.5000 0.5000 0.0101(4) Uani 1 2 d S . .
O1L O 1.3732(5) 0.3688(4) 0.5014(3) 0.0138(11) Uani 1 1 d . . .
Mn2 Mn 0.99451(10) 0.81384(9) 0.52323(7) 0.0128(2) Uani 1 1 d . . .
O2L O 1.1381(5) 0.6983(4) 0.4709(4) 0.0199(13) Uani 1 1 d . . .
O3L O 0.8891(5) 0.8009(4) 0.4632(3) 0.0172(12) Uani 1 1 d . . .
Na1 Na 1.2940(3) 0.7222(2) 0.7861(2) 0.0151(7) Uani 1 1 d . . .
Na2 Na 0.8486(3) 1.0493(2) 0.49891(19) 0.0122(6) Uani 1 1 d . . .
Na3 Na 1.5132(3) 0.1525(3) 0.6448(2) 0.0223(8) Uani 1 1 d . . .
Na4 Na 0.6489(5) 0.4566(3) 1.0768(2) 0.0425(13) Uani 1 1 d . . .
Na5A Na 0.6706(4) 0.6860(4) 1.0530(3) 0.0250(11) Uani 0.75 1 d P A 1
Na6 Na 0.8601(5) 0.8357(4) 0.8638(3) 0.0260(12) Uani 0.70 1 d P A 1
O18W O 0.8023(8) 0.7709(7) 0.9941(6) 0.033(2) Uani 0.75 1 d P A 1
O23W O 0.6954(10) 0.6612(8) 1.1759(6) 0.034(3) Uani 0.70 1 d P A 1
O24W O 0.5292(11) 0.8433(10) 1.0673(9) 0.061(4) Uani 0.70 1 d P A 1
Na5B Na 0.665(2) 0.8105(19) 1.0180(16) 0.027(6) Uiso 0.15 1 d P . 2
O32W O 0.720(2) 0.6582(18) 1.1129(16) 0.020(5) Uiso 0.25 1 d P B 2
O35W O 0.634(3) 0.940(3) 0.917(2) 0.077(11) Uiso 0.30 1 d P A 2
O33W O 0.850(3) 0.957(2) 0.8658(18) 0.051(8) Uiso 0.30 1 d P . .
Na7 Na 1.1433(12) -0.0625(11) 0.9324(9) 0.034(3) Uiso 0.30 1 d P . 1
Na8 Na 0.5221(7) 0.4049(6) 0.5938(5) 0.042(2) Uani 0.60 1 d P . 2
O25W O 0.968(3) -0.079(3) 1.001(2) 0.045(9) Uiso 0.25 1 d P . 2
O1W O 1.5064(5) 0.1807(4) 0.5096(4) 0.0173(12) Uani 1 1 d . . .
O2W O 0.7321(5) 1.0974(4) 0.4138(3) 0.0158(12) Uani 1 1 d . . .
O3W O 1.3363(5) 0.5534(4) 0.7982(3) 0.0146(11) Uani 1 1 d . . .
O4W O 1.1815(7) 0.7032(8) 0.9144(5) 0.053(3) Uani 1 1 d . . .
O5W O 1.2865(6) 0.8754(5) 0.7941(5) 0.040(2) Uani 1 1 d . . .
O6W O 0.6956(5) 1.1530(5) 0.5841(4) 0.0196(13) Uani 1 1 d . . .
O7W O 0.8523(4) 0.9164(4) 0.5925(3) 0.0104(10) Uani 1 1 d . A .
O8W O 1.4044(5) 0.6931(4) 0.6517(4) 0.0169(12) Uani 1 1 d . A .
O9W O 0.5705(5) 0.3380(4) 1.1427(4) 0.0187(13) Uani 1 1 d . . .
O10W O 1.4942(6) 0.3037(7) 0.6923(6) 0.052(3) Uani 1 1 d . . .
O11W O 1.5175(5) -0.0006(4) 0.6433(4) 0.0242(15) Uani 1 1 d . . .
O12W O 0.5355(6) 0.6219(7) 1.0808(4) 0.040(2) Uani 1 1 d . A .
O13W O 0.7906(5) 0.5234(5) 1.0178(4) 0.0244(15) Uani 1 1 d . A .
O14W O 0.6589(5) 0.3131(4) 0.4812(4) 0.0226(14) Uani 1 1 d . . .
O15W O 0.6373(5) 0.9049(5) 0.5064(4) 0.0248(15) Uani 1 1 d . . .
O16W O 1.3136(5) 0.0196(4) 0.6511(4) 0.0242(14) Uani 1 1 d . . .
O20W O 0.4684(7) 0.9036(5) 0.8084(6) 0.047(2) Uani 1 1 d . . .
O17A O 1.473(2) 0.0874(19) 0.7905(16) 0.046(7) Uiso 0.40 1 d P . .
O17B O 1.5051(12) 0.1156(9) 0.7741(8) 0.032(3) Uani 0.60 1 d P . .
O19W O 1.1959(8) -0.1939(7) 1.0097(6) 0.024(2) Uiso 0.70 1 d P . .
O21W O 0.7218(15) 0.9852(10) 0.8872(9) 0.062(5) Uani 0.60 1 d P A .
O22W O 0.9872(11) 0.8826(9) 0.8851(8) 0.051(4) Uani 0.70 1 d P . .
O26W O 0.5821(9) 0.2404(10) 1.0293(7) 0.049(4) Uani 0.70 1 d P . .
O27W O 1.2781(13) 0.1127(11) 0.8777(9) 0.054(4) Uiso 0.60 1 d P . .
O28W O 0.4762(11) 0.4963(10) 0.4865(7) 0.022(3) Uani 0.50 1 d P . .
O29W O 1.296(2) -0.0393(18) 0.9534(15) 0.060(7) Uiso 0.40 1 d P . .
O30W O 0.5400(15) 0.7546(13) 1.1629(11) 0.012(3) Uiso 0.30 1 d P . .
O31W O 0.517(2) 0.9495(19) 0.9309(16) 0.037(6) Uiso 0.30 1 d P . .
O34W O 0.907(4) -0.020(3) 1.011(3) 0.061(11) Uiso 0.25 1 d P . .
O36W O 0.842(5) 1.014(4) 1.042(3) 0.061(14) Uiso 0.20 1 d P . .

loop_
_atom_site_aniso_label
_atom_site_aniso_U_11
_atom_site_aniso_U_22
_atom_site_aniso_U_33
_atom_site_aniso_U_23
_atom_site_aniso_U_13
_atom_site_aniso_U_12
W1 0.00716(12) 0.00605(12) 0.00716(12) 0.00102(9) -0.00195(10) -0.00284(10)
W2 0.00676(11) 0.00686(12) 0.00623(12) -0.00045(9) -0.00114(10) -0.00343(10)
W3 0.00521(11) 0.00625(12) 0.00594(12) 0.00038(9) -0.00081(10) -0.00201(9)
W4 0.00687(11) 0.00771(12) 0.00453(12) 0.00073(9) -0.00169(10) -0.00319(10)
W5 0.00687(11) 0.00730(12) 0.00437(12) -0.00011(9) -0.00140(10) -0.00334(10)
W6 0.00570(11) 0.00711(12) 0.00477(12) -0.00043(9) -0.00172(9) -0.00252(9)
W7 0.00618(11) 0.00674(12) 0.00660(12) -0.00043(9) -0.00242(10) -0.00237(9)
W8 0.00630(11) 0.00735(12) 0.00555(12) -0.00119(9) -0.00109(10) -0.00318(10)
W9 0.00628(11) 0.00892(12) 0.00458(12) -0.00028(9) -0.00195(9) -0.00386(10)
W10 0.00533(11) 0.00694(12) 0.00527(12) -0.00018(9) -0.00158(9) -0.00270(9)
W11 0.00746(12) 0.00628(12) 0.00839(13) -0.00114(10) -0.00150(10) -0.00310(10)
W12 0.00717(12) 0.00697(12) 0.00755(12) -0.00111(9) -0.00209(10) -0.00397(10)
Se1 0.0062(3) 0.0056(3) 0.0044(3) 0.0002(2) -0.0011(2) -0.0025(2)
Se2 0.0054(3) 0.0058(3) 0.0057(3) -0.0004(2) -0.0020(2) -0.0021(2)
Se3 0.0094(3) 0.0069(3) 0.0095(3) -0.0019(2) -0.0007(3) -0.0044(3)
O11S 0.007(2) 0.012(2) 0.004(2) -0.0020(18) -0.0001(18) -0.0046(19)
O12S 0.009(2) 0.005(2) 0.007(2) 0.0004(18) -0.0041(19) -0.0009(18)
O13S 0.011(2) 0.008(2) 0.012(3) -0.0001(19) -0.003(2) -0.007(2)
O21S 0.003(2) 0.007(2) 0.008(2) -0.0019(18) -0.0014(18) -0.0016(17)
O22S 0.005(2) 0.007(2) 0.006(2) 0.0009(18) -0.0016(18) 0.0008(18)
O23S 0.010(2) 0.008(2) 0.013(3) 0.0004(19) -0.003(2) -0.006(2)
O31S 0.012(3) 0.015(3) 0.012(3) -0.007(2) -0.002(2) -0.003(2)
O32S 0.011(2) 0.007(2) 0.010(3) -0.0019(19) -0.001(2) -0.0033(19)
O33S 0.008(2) 0.013(3) 0.010(2) 0.000(2) -0.002(2) -0.005(2)
O1 0.013(3) 0.009(2) 0.017(3) 0.001(2) -0.007(2) -0.004(2)
O2 0.014(3) 0.016(3) 0.018(3) -0.004(2) -0.001(2) -0.008(2)
O3 0.011(2) 0.011(2) 0.007(2) -0.0015(19) 0.000(2) -0.006(2)
O4 0.013(3) 0.013(3) 0.005(2) -0.0007(19) -0.002(2) -0.005(2)
O5 0.009(2) 0.012(3) 0.008(2) 0.0000(19) -0.002(2) -0.005(2)
O6 0.010(2) 0.008(2) 0.006(2) -0.0008(18) -0.0022(19) -0.0021(19)
O7 0.015(3) 0.010(2) 0.006(2) 0.0003(19) -0.001(2) -0.009(2)
O8 0.012(2) 0.014(3) 0.005(2) 0.0003(19) 0.001(2) -0.006(2)
O9 0.012(2) 0.018(3) 0.005(2) -0.003(2) -0.003(2) -0.008(2)
O10 0.008(2) 0.007(2) 0.007(2) -0.0007(18) -0.0013(19) -0.0012(19)
O11 0.014(3) 0.011(3) 0.014(3) -0.004(2) -0.001(2) -0.008(2)
O12 0.005(2) 0.010(2) 0.011(3) -0.0014(19) -0.0040(19) -0.0004(19)
O13 0.008(2) 0.008(2) 0.014(3) -0.004(2) -0.003(2) -0.0031(19)
O14 0.010(2) 0.011(3) 0.012(3) 0.000(2) -0.004(2) -0.006(2)
O15 0.007(2) 0.020(3) 0.011(3) -0.001(2) -0.003(2) -0.006(2)
O16 0.014(3) 0.012(3) 0.013(3) -0.003(2) -0.006(2) -0.005(2)
O17 0.008(2) 0.010(2) 0.016(3) -0.002(2) 0.000(2) -0.006(2)
O21 0.012(2) 0.010(2) 0.009(2) 0.0014(19) -0.004(2) -0.005(2)
O22 0.010(2) 0.009(2) 0.008(2) -0.0017(19) -0.002(2) -0.002(2)
O23 0.007(2) 0.008(2) 0.014(3) 0.002(2) -0.004(2) -0.0012(19)
O24 0.007(2) 0.010(2) 0.011(2) -0.0009(19) -0.0043(19) -0.0039(19)
O25 0.011(2) 0.012(3) 0.012(3) 0.000(2) -0.005(2) -0.007(2)
O26 0.009(2) 0.009(2) 0.008(2) 0.0024(19) -0.002(2) -0.0030(19)
O27 0.012(2) 0.010(2) 0.010(2) -0.0004(19) -0.002(2) -0.009(2)
O28 0.008(2) 0.007(2) 0.008(2) -0.0020(18) -0.0020(19) -0.0029(18)
O29 0.009(2) 0.013(3) 0.005(2) -0.0006(19) -0.0008(19) -0.005(2)
O30 0.006(2) 0.008(2) 0.011(3) -0.0027(19) -0.0024(19) 0.0006(19)
O31 0.007(2) 0.006(2) 0.011(2) -0.0011(19) -0.0007(19) -0.0036(18)
O32 0.008(2) 0.014(3) 0.004(2) 0.0016(19) -0.0008(19) -0.007(2)
O33 0.006(2) 0.012(2) 0.007(2) 0.0002(19) -0.0009(19) -0.0016(19)
O34 0.006(2) 0.013(3) 0.010(3) 0.001(2) -0.0018(19) -0.005(2)
O35 0.008(2) 0.011(2) 0.013(3) -0.001(2) -0.003(2) -0.004(2)
O36 0.013(2) 0.010(2) 0.007(2) -0.0001(19) -0.006(2) -0.006(2)
O37 0.015(2) 0.006(2) 0.005(2) 0.0015(17) -0.004(2) -0.008(2)
O38 0.010(2) 0.010(2) 0.010(2) -0.0010(19) -0.001(2) -0.005(2)
O39 0.008(2) 0.006(2) 0.009(2) -0.0027(18) -0.0017(19) 0.0008(19)
O40 0.007(2) 0.012(2) 0.010(2) -0.0007(19) -0.0038(19) -0.0058(19)
Mn1 0.0072(5) 0.0087(5) 0.0060(5) -0.0006(4) -0.0014(4) -0.0032(4)
Cl1 0.0070(10) 0.0129(11) 0.0110(11) -0.0026(9) -0.0031(9) -0.0027(9)
O1L 0.016(3) 0.015(3) 0.011(3) -0.004(2) -0.003(2) -0.004(2)
Mn2 0.0136(5) 0.0116(5) 0.0134(6) 0.0002(4) -0.0038(5) -0.0052(5)
O2L 0.021(3) 0.013(3) 0.023(3) -0.004(2) -0.004(3) -0.004(2)
O3L 0.026(3) 0.021(3) 0.010(3) -0.003(2) -0.005(2) -0.012(3)
Na1 0.0134(15) 0.0178(17) 0.0150(17) -0.0007(13) -0.0056(13) -0.0056(13)
Na2 0.0112(15) 0.0104(15) 0.0148(16) -0.0026(12) -0.0019(13) -0.0044(12)
Na3 0.0114(16) 0.026(2) 0.029(2) -0.0123(16) -0.0049(15) -0.0021(15)
Na4 0.093(4) 0.049(3) 0.016(2) 0.0156(19) -0.027(2) -0.057(3)
Na5A 0.028(3) 0.029(3) 0.019(3) -0.001(2) -0.007(2) -0.012(2)
Na6 0.032(3) 0.028(3) 0.023(3) 0.000(2) -0.007(2) -0.017(3)
O18W 0.028(5) 0.030(5) 0.055(7) 0.009(5) -0.036(5) -0.011(4)
O23W 0.054(7) 0.037(6) 0.023(6) 0.000(5) -0.014(5) -0.026(6)
O24W 0.061(9) 0.050(9) 0.069(10) -0.042(8) 0.008(8) -0.019(7)
Na8 0.040(5) 0.047(5) 0.032(4) -0.017(4) -0.004(4) -0.008(4)
O1W 0.016(3) 0.017(3) 0.017(3) 0.004(2) -0.002(2) -0.009(2)
O2W 0.013(3) 0.016(3) 0.016(3) -0.001(2) -0.003(2) -0.003(2)
O3W 0.016(3) 0.023(3) 0.010(3) -0.002(2) -0.005(2) -0.010(2)
O4W 0.037(5) 0.106(8) 0.022(4) -0.012(5) 0.012(4) -0.045(5)
O5W 0.031(4) 0.021(4) 0.073(6) -0.020(4) -0.018(4) -0.003(3)
O6W 0.008(3) 0.030(4) 0.022(3) -0.010(3) -0.004(2) -0.004(2)
O7W 0.013(2) 0.010(2) 0.010(2) 0.0008(19) -0.005(2) -0.005(2)
O8W 0.011(3) 0.020(3) 0.017(3) -0.002(2) 0.001(2) -0.006(2)
O9W 0.015(3) 0.024(3) 0.018(3) 0.007(3) -0.007(2) -0.011(3)
O10W 0.020(4) 0.056(6) 0.086(7) -0.038(5) -0.013(4) -0.004(4)
O11W 0.019(3) 0.018(3) 0.035(4) 0.000(3) -0.016(3) -0.001(3)
O12W 0.017(3) 0.082(7) 0.021(4) -0.003(4) -0.005(3) -0.018(4)
O13W 0.013(3) 0.044(4) 0.011(3) -0.001(3) -0.004(2) -0.006(3)
O14W 0.012(3) 0.014(3) 0.038(4) -0.006(3) -0.002(3) -0.004(2)
O15W 0.017(3) 0.028(4) 0.023(3) 0.003(3) -0.005(3) -0.006(3)
O16W 0.023(3) 0.015(3) 0.030(4) -0.005(3) -0.003(3) -0.005(3)
O20W 0.044(5) 0.022(4) 0.079(7) -0.013(4) -0.033(5) 0.001(4)
O17B 0.042(8) 0.021(7) 0.021(7) -0.010(5) -0.012(6) 0.009(6)
O21W 0.089(13) 0.035(8) 0.047(10) -0.018(7) -0.039(10) 0.018(9)
O22W 0.066(9) 0.043(8) 0.049(8) 0.016(6) -0.012(7) -0.037(7)
O26W 0.027(6) 0.085(10) 0.050(8) -0.035(7) -0.007(6) -0.024(7)
O28W 0.023(7) 0.024(7) 0.015(6) -0.009(5) 0.001(5) -0.005(6)

loop_
_atom_type_symbol
_atom_type_description
_atom_type_scat_dispersion_real
_atom_type_scat_dispersion_imag
_atom_type_scat_source
O O 0.0106 0.0060 'International Tables Vol C Tables 4.2.6.8 and 6.1.1.4'
H H 0.0000 0.0000 'International Tables Vol C Tables 4.2.6.8 and 6.1.1.4'
Na Na 0.0362 0.0249 'International Tables Vol C Tables 4.2.6.8 and 6.1.1.4'
Cl Cl 0.1484 0.1585 'International Tables Vol C Tables 4.2.6.8 and 6.1.1.4'
Mn Mn 0.3368 0.7283 'International Tables Vol C Tables 4.2.6.8 and 6.1.1.4'
Se Se -0.0929 2.2259 'International Tables Vol C Tables 4.2.6.8 and 6.1.1.4'
W W -0.8490 6.8722 'International Tables Vol C Tables 4.2.6.8 and 6.1.1.4'

loop_
_geom_angle_atom_site_label_1
_geom_angle_atom_site_label_2
_geom_angle_atom_site_label_3
_geom_angle
_geom_angle_site_symmetry_1
_geom_angle_site_symmetry_3
O1 W1 O29 102.8(2) . .
O1 W1 O27 104.1(2) . .
O29 W1 O27 93.5(2) . .
O1 W1 O26 98.8(2) . .
O29 W1 O26 95.5(2) . .
O27 W1 O26 152.9(2) . .
O1 W1 O33S 95.4(2) . .
O29 W1 O33S 161.8(2) . .
O27 W1 O33S 81.5(2) . .
O26 W1 O33S 82.1(2) . .
O1 W1 O13S 167.6(2) . .
O29 W1 O13S 86.1(2) . .
O27 W1 O13S 83.7(2) . .
O26 W1 O13S 71.6(2) . .
O33S W1 O13S 76.0(2) . .
O2 W2 O22 102.9(3) . .
O2 W2 O37 102.9(3) . .
O22 W2 O37 94.5(2) . .
O2 W2 O26 98.9(3) . .
O22 W2 O26 94.6(2) . .
O37 W2 O26 153.8(2) . .
O2 W2 O32S 94.5(2) . .
O22 W2 O32S 162.6(2) . .
O37 W2 O32S 82.8(2) . .
O26 W2 O32S 81.2(2) . .
O2 W2 O13S 167.3(2) . .
O22 W2 O13S 87.1(2) . .
O37 W2 O13S 83.9(2) . .
O26 W2 O13S 72.0(2) . .
O32S W2 O13S 75.5(2) . .
O13 W3 O3 106.0(2) . .
O13 W3 O23 99.4(2) . .
O3 W3 O23 94.8(2) . .
O13 W3 O27 94.0(2) . .
O3 W3 O27 92.3(2) . .
O23 W3 O27 162.5(2) . .
O13 W3 O31 99.2(2) . .
O3 W3 O31 154.5(2) . .
O23 W3 O31 84.8(2) . .
O27 W3 O31 82.0(2) . .
O13 W3 O11S 168.7(2) . .
O3 W3 O11S 84.4(2) . .
O23 W3 O11S 83.6(2) . .
O27 W3 O11S 81.2(2) . .
O31 W3 O11S 70.18(19) . .
O4 W4 O35 102.1(2) . .
O4 W4 O34 101.4(2) . .
O35 W4 O34 95.7(2) . .
O4 W4 O31 100.4(2) . .
O35 W4 O31 96.8(2) . .
O34 W4 O31 151.9(2) . .
O4 W4 O29 90.3(2) . .
O35 W4 O29 167.5(2) . .
O34 W4 O29 81.3(2) . .
O31 W4 O29 81.0(2) . .
O4 W4 O11S 169.3(2) . .
O35 W4 O11S 86.9(2) . .
O34 W4 O11S 83.0(2) . .
O31 W4 O11S 72.6(2) . .
O29 W4 O11S 80.72(19) . .
O5 W5 O33 101.0(2) . .
O5 W5 O30 101.6(2) . .
O33 W5 O30 97.6(2) . .
O5 W5 O34 100.9(2) . .
O33 W5 O34 95.5(2) . .
O30 W5 O34 151.1(2) . .
O5 W5 O22 92.2(2) . .
O33 W5 O22 166.8(2) . .
O30 W5 O22 79.0(2) . .
O34 W5 O22 82.3(2) . .
O5 W5 O12S 171.3(2) . .
O33 W5 O12S 86.4(2) . .
O30 W5 O12S 72.5(2) . .
O34 W5 O12S 82.8(2) . .
O22 W5 O12S 80.45(19) . .
O5 W5 Na4 30.14(19) . .
O33 W5 Na4 82.08(18) . .
O30 W5 Na4 127.62(18) . .
O34 W5 Na4 79.63(19) . .
O22 W5 Na4 110.17(15) . .
O12S W5 Na4 157.92(14) . .
O14 W6 O6 105.5(2) . .
O14 W6 O21 98.3(2) . .
O6 W6 O21 95.6(2) . .
O14 W6 O37 93.5(2) . .
O6 W6 O37 92.1(2) . .
O21 W6 O37 163.7(2) . .
O14 W6 O30 100.0(2) . .
O6 W6 O30 154.2(2) . .
O21 W6 O30 84.4(2) . .
O37 W6 O30 82.5(2) . .
O14 W6 O12S 169.0(2) . .
O6 W6 O12S 84.1(2) . .
O21 W6 O12S 86.0(2) . .
O37 W6 O12S 80.48(19) . .
O30 W6 O12S 70.11(19) . .
O14 W6 Na8 34.0(2) . .
O6 W6 Na8 83.3(2) . .
O21 W6 Na8 126.6(2) . .
O37 W6 Na8 68.64(19) . .
O30 W6 Na8 117.4(2) . .
O12S W6 Na8 146.07(18) . .
O17 W7 O7 106.2(3) . .
O17 W7 O28 97.2(2) . .
O7 W7 O28 96.2(2) . .
O17 W7 O21 95.6(2) . .
O7 W7 O21 93.3(2) . .
O28 W7 O21 161.3(2) . .
O17 W7 O39 100.1(2) . .
O7 W7 O39 153.7(2) . .
O28 W7 O39 82.8(2) . .
O21 W7 O39 81.6(2) . .
O17 W7 O21S 169.9(2) . .
O7 W7 O21S 83.9(2) . .
O28 W7 O21S 81.06(19) . .
O21 W7 O21S 83.95(19) . .
O39 W7 O21S 69.87(19) . .
O8 W8 O25 101.4(3) . .
O8 W8 O39 100.2(2) . .
O25 W8 O39 93.6(2) . .
O8 W8 O36 101.0(2) . .
O25 W8 O36 92.6(2) . .
O39 W8 O36 156.2(2) . .
O8 W8 O33 94.9(2) . .
O25 W8 O33 163.6(2) . .
O39 W8 O33 85.5(2) . .
O36 W8 O33 82.1(2) . .
O8 W8 O21S 172.2(2) . .
O25 W8 O21S 83.8(2) . .
O39 W8 O21S 73.5(2) . .
O36 W8 O21S 84.40(19) . .
O33 W8 O21S 80.18(19) . .
O8 W8 Na6 79.2(2) . .
O25 W8 Na6 35.80(18) . .
O39 W8 Na6 125.15(19) . .
O36 W8 Na6 69.73(18) . .
O33 W8 Na6 149.30(17) . .
O21S W8 Na6 108.05(15) . .
O9 W9 O32 101.2(2) . .
O9 W9 O40 100.8(2) . .
O32 W9 O40 93.2(2) . .
O9 W9 O36 102.1(2) . .
O32 W9 O36 92.9(2) . .
O40 W9 O36 154.7(2) . .
O9 W9 O35 95.3(2) . .
O32 W9 O35 163.5(2) . .
O40 W9 O35 84.6(2) . .
O36 W9 O35 82.6(2) . .
O9 W9 O22S 172.5(2) . .
O32 W9 O22S 83.1(2) . .
O40 W9 O22S 72.58(19) . .
O36 W9 O22S 83.80(19) . .
O35 W9 O22S 80.7(2) . .
O15 W10 O10 105.7(2) . .
O15 W10 O23 95.8(2) . .
O10 W10 O23 93.6(2) . .
O15 W10 O24 96.4(2) . .
O10 W10 O24 94.8(2) . .
O23 W10 O24 162.8(2) . .
O15 W10 O40 98.8(2) . .
O10 W10 O40 155.5(2) . .
O23 W10 O40 82.9(2) . .
O24 W10 O40 83.3(2) . .
O15 W10 O22S 169.1(2) . .
O10 W10 O22S 85.0(2) . .
O23 W10 O22S 85.5(2) . .
O24 W10 O22S 80.3(2) . .
O40 W10 O22S 70.52(18) . .
O11 W11 O7W 102.6(3) . .
O11 W11 O28 103.8(2) . .
O7W W11 O28 94.8(2) . .
O11 W11 O38 100.0(2) . .
O7W W11 O38 94.3(2) . .
O28 W11 O38 151.9(2) . .
O11 W11 O25 95.0(2) . .
O7W W11 O25 162.4(2) . .
O28 W11 O25 82.4(2) . .
O38 W11 O25 80.9(2) . .
O11 W11 O23S 172.4(2) . .
O7W W11 O23S 79.9(2) . .
O28 W11 O23S 83.07(19) . .
O38 W11 O23S 72.5(2) . .
O25 W11 O23S 82.5(2) . .
O11 W11 Na6 80.7(2) . .
O7W W11 Na6 136.02(19) . .
O28 W11 Na6 127.44(18) . .
O38 W11 Na6 42.91(18) . .
O25 W11 Na6 45.25(17) . .
O23S W11 Na6 92.51(16) . .
O16 W12 O12 102.0(2) . .
O16 W12 O24 102.8(2) . .
O12 W12 O24 94.5(2) . .
O16 W12 O38 102.9(2) . .
O12 W12 O38 93.7(2) . .
O24 W12 O38 150.7(2) . .
O16 W12 O32 95.9(2) . .
O12 W12 O32 162.1(2) . .
O24 W12 O32 82.9(2) . .
O38 W12 O32 80.7(2) . .
O16 W12 O23S 175.4(2) . .
O12 W12 O23S 79.7(2) . .
O24 W12 O23S 81.29(19) . .
O38 W12 O23S 72.6(2) . .
O32 W12 O23S 82.42(19) . .
O16 W12 Na6 85.8(2) . .
O12 W12 Na6 133.23(19) . .
O24 W12 Na6 129.10(18) . .
O38 W12 Na6 40.24(18) . .
O32 W12 Na6 46.23(18) . .
O23S W12 Na6 90.03(16) . .
O11S Se1 O12S 101.7(2) . .
O11S Se1 O13S 99.4(2) . .
O12S Se1 O13S 100.1(3) . .
O21S Se2 O22S 100.7(2) . .
O21S Se2 O23S 102.1(2) . .
O22S Se2 O23S 102.1(2) . .
O31S Se3 O33S 99.3(3) . .
O31S Se3 O32S 99.3(3) . .
O33S Se3 O32S 103.0(3) . .
Se1 O11S W4 135.0(3) . .
Se1 O11S W3 117.0(3) . .
W4 O11S W3 96.59(18) . .
Se1 O12S W6 117.7(3) . .
Se1 O12S W5 134.4(3) . .
W6 O12S W5 95.97(19) . .
Se1 O13S W2 127.2(3) . .
Se1 O13S W1 128.1(3) . .
W2 O13S W1 95.30(19) . .
Se2 O21S W8 133.7(3) . .
Se2 O21S W7 117.4(2) . .
W8 O21S W7 94.70(18) . .
Se2 O22S W10 117.6(3) . .
Se2 O22S W9 133.7(3) . .
W10 O22S W9 94.95(18) . .
Se2 O23S Mn2 122.7(3) . .
Se2 O23S W11 127.2(3) . .
Mn2 O23S W11 90.08(18) . .
Se2 O23S W12 126.7(3) . .
Mn2 O23S W12 89.49(17) . .
W11 O23S W12 89.14(17) . .
Se3 O31S Mn2 126.0(3) . 2_766
Se3 O31S Na2 116.4(3) . 2_766
Mn2 O31S Na2 94.9(2) 2_766 2_766
Se3 O31S Na2 115.9(3) . 1_545
Mn2 O31S Na2 96.6(2) 2_766 1_545
Na2 O31S Na2 102.7(2) 2_766 1_545
Se3 O32S W2 122.1(3) . .
Se3 O33S W1 122.1(3) . .
W1 O1 Na7 144.8(5) . .
W3 O3 Mn1 134.1(3) . .
W5 O5 Na4 128.7(3) . .
W6 O6 Mn1 138.1(3) . 2_766
W7 O7 Mn1 140.8(3) . 2_766
W8 O8 Na5A 135.4(3) . .
W8 O8 Na5B 132.2(7) . .
Na5A O8 Na5B 46.1(6) . .
W10 O10 Mn1 135.6(3) . .
W12 O12 Mn2 115.5(3) . .
W12 O12 Na2 144.9(3) . 2_776
Mn2 O12 Na2 98.1(2) . 2_776
W3 O13 Na3 161.8(3) . .
W6 O14 Na8 122.1(3) . .
W10 O15 Na8 154.6(4) . 1_655
W12 O16 Na1 132.9(3) . .
W6 O21 W7 151.8(3) . .
W2 O22 W5 141.5(3) . .
W3 O23 W10 155.3(3) . .
W12 O24 W10 153.7(3) . .
W8 O25 W11 143.3(3) . .
W8 O25 Na6 118.6(3) . .
W11 O25 Na6 97.6(2) . .
W1 O26 W2 120.2(3) . .
W1 O27 W3 142.7(3) . .
W11 O28 W7 152.9(3) . .
W1 O29 W4 141.7(3) . .
W5 O30 W6 121.3(3) . .
W4 O31 W3 120.6(3) . .
W9 O32 W12 143.9(3) . .
W9 O32 Na6 117.3(3) . .
W12 O32 Na6 98.2(2) . .
W5 O33 W8 170.8(3) . .
W4 O34 W5 165.1(3) . .
W4 O35 W9 169.8(3) . .
W9 O36 W8 150.0(3) . .
W2 O37 W6 141.5(3) . .
W12 O38 W11 124.4(3) . .
W12 O38 Na6 108.9(3) . .
W11 O38 Na6 103.7(3) . .
W8 O39 W7 119.9(3) . .
W9 O40 W10 120.1(2) . .
O7 Mn1 O10 173.7(2) 2_766 .
O7 Mn1 O3 86.8(2) 2_766 .
O10 Mn1 O3 95.8(2) . .
O7 Mn1 O6 92.1(2) 2_766 2_766
O10 Mn1 O6 85.0(2) . 2_766
O3 Mn1 O6 176.7(2) . 2_766
O7 Mn1 O1L 89.4(2) 2_766 .
O10 Mn1 O1L 84.9(2) . .
O3 Mn1 O1L 90.6(2) . .
O6 Mn1 O1L 86.2(2) 2_766 .
O7 Mn1 Cl1 95.61(15) 2_766 .
O10 Mn1 Cl1 90.03(14) . .
O3 Mn1 Cl1 91.63(14) . .
O6 Mn1 Cl1 91.60(14) 2_766 .
O1L Mn1 Cl1 174.58(16) . .
Mn1 Cl1 Mn1 180.00(5) 2_766 .
O12 Mn2 O31S 88.9(2) . 2_766
O12 Mn2 O2L 89.1(2) . .
O31S Mn2 O2L 99.4(2) 2_766 .
O12 Mn2 O7W 86.6(2) . .
O31S Mn2 O7W 88.0(2) 2_766 .
O2L Mn2 O7W 171.3(2) . .
O12 Mn2 O3L 175.2(2) . .
O31S Mn2 O3L 93.0(2) 2_766 .
O2L Mn2 O3L 95.0(2) . .
O7W Mn2 O3L 89.1(2) . .
O12 Mn2 O23S 75.38(19) . .
O31S Mn2 O23S 157.3(2) 2_766 .
O2L Mn2 O23S 96.6(2) . .
O7W Mn2 O23S 75.03(19) . .
O3L Mn2 O23S 101.5(2) . .
O12 Mn2 Na2 94.75(15) . .
O31S Mn2 Na2 46.00(16) 2_766 .
O2L Mn2 Na2 144.96(18) . .
O7W Mn2 Na2 43.17(15) . .
O3L Mn2 Na2 83.43(17) . .
O23S Mn2 Na2 118.11(15) . .
O12 Mn2 Na2 43.93(15) . 2_776
O31S Mn2 Na2 45.25(15) 2_766 2_776
O2L Mn2 Na2 91.85(18) . 2_776
O7W Mn2 Na2 90.23(15) . 2_776
O3L Mn2 Na2 138.26(17) . 2_776
O23S Mn2 Na2 118.55(14) . 2_776
Na2 Mn2 Na2 68.24(9) . 2_776
O4W Na1 O5W 96.1(4) . .
O4W Na1 O9W 80.1(3) . 2_767
O5W Na1 O9W 87.1(3) . 2_767
O4W Na1 O3W 81.0(3) . .
O5W Na1 O3W 164.6(3) . .
O9W Na1 O3W 77.5(2) 2_767 .
O4W Na1 O8W 161.0(3) . .
O5W Na1 O8W 102.8(3) . .
O9W Na1 O8W 102.8(2) 2_767 .
O3W Na1 O8W 81.4(2) . .
O4W Na1 O16 96.4(3) . .
O5W Na1 O16 83.8(2) . .
O9W Na1 O16 169.9(3) 2_767 .
O3W Na1 O16 111.4(2) . .
O8W Na1 O16 83.6(2) . .
O4W Na1 Na4 52.9(3) . 2_767
O5W Na1 Na4 122.7(3) . 2_767
O9W Na1 Na4 45.87(17) 2_767 2_767
O3W Na1 Na4 44.20(15) . 2_767
O8W Na1 Na4 116.1(2) . 2_767
O16 Na1 Na4 138.0(2) . 2_767
O4W Na1 Na7 58.3(3) . 1_565
O5W Na1 Na7 38.0(3) . 1_565
O9W Na1 Na7 85.0(3) 2_767 1_565
O3W Na1 Na7 137.9(3) . 1_565
O8W Na1 Na7 140.3(3) . 1_565
O16 Na1 Na7 85.1(3) . 1_565
Na4 Na1 Na7 97.4(2) 2_767 1_565
O7W Na2 O6W 93.4(2) . .
O7W Na2 O2W 120.7(2) . .
O6W Na2 O2W 84.7(2) . .
O7W Na2 O12 158.0(2) . 2_776
O6W Na2 O12 97.0(2) . 2_776
O2W Na2 O12 79.7(2) . 2_776
O7W Na2 O31S 77.2(2) . 2_766
O6W Na2 O31S 164.7(2) . 2_766
O2W Na2 O31S 110.5(2) . 2_766
O12 Na2 O31S 88.2(2) 2_776 2_766
O7W Na2 O31S 84.7(2) . 1_565
O6W Na2 O31S 89.9(2) . 1_565
O2W Na2 O31S 154.2(2) . 1_565
O12 Na2 O31S 76.0(2) 2_776 1_565
O31S Na2 O31S 77.3(2) 2_766 1_565
O7W Na2 Mn2 39.03(14) . .
O6W Na2 Mn2 132.4(2) . .
O2W Na2 Mn2 116.88(18) . .
O12 Na2 Mn2 127.06(17) 2_776 .
O31S Na2 Mn2 39.14(14) 2_766 .
O31S Na2 Mn2 85.05(15) 1_565 .
O7W Na2 Mn2 122.73(17) . 2_776
O6W Na2 Mn2 91.18(18) . 2_776
O2W Na2 Mn2 116.59(18) . 2_776
O12 Na2 Mn2 37.99(13) 2_776 2_776
O31S Na2 Mn2 84.02(16) 2_766 2_776
O31S Na2 Mn2 38.19(14) 1_565 2_776
Mn2 Na2 Mn2 111.76(9) . 2_776
O7W Na2 Na2 78.46(17) . 2_776
O6W Na2 Na2 127.9(2) . 2_776
O2W Na2 Na2 143.3(2) . 2_776
O12 Na2 Na2 79.84(15) 2_776 2_776
O31S Na2 Na2 38.84(14) 2_766 2_776
O31S Na2 Na2 38.47(14) 1_565 2_776
Mn2 Na2 Na2 56.63(8) . 2_776
Mn2 Na2 Na2 55.13(8) 2_776 2_776
O17B Na3 O13 93.6(4) . .
O17B Na3 O11W 88.0(4) . .
O13 Na3 O11W 89.7(2) . .
O17B Na3 O6W 103.2(4) . 1_645
O13 Na3 O6W 156.2(3) . 1_645
O11W Na3 O6W 107.4(3) . 1_645
O17B Na3 O1W 172.7(5) . .
O13 Na3 O1W 81.7(2) . .
O11W Na3 O1W 86.3(2) . .
O6W Na3 O1W 82.9(2) 1_645 .
O17B Na3 O17A 14.9(6) . .
O13 Na3 O17A 84.6(6) . .
O11W Na3 O17A 76.1(6) . .
O6W Na3 O17A 115.1(6) 1_645 .
O1W Na3 O17A 157.7(6) . .
O17B Na3 O10W 74.5(4) . .
O13 Na3 O10W 88.2(2) . .
O11W Na3 O10W 162.2(3) . .
O6W Na3 O10W 80.4(3) 1_645 .
O1W Na3 O10W 110.9(3) . .
O17A Na3 O10W 86.1(6) . .
O17B Na3 Na8 105.4(4) . 1_655
O13 Na3 Na8 91.7(2) . 1_655
O11W Na3 Na8 166.4(2) . 1_655
O6W Na3 Na8 67.8(2) 1_645 1_655
O1W Na3 Na8 80.5(2) . 1_655
O17A Na3 Na8 117.5(6) . 1_655
O10W Na3 Na8 31.4(3) . 1_655
O3W Na4 O5 165.9(3) 2_767 .
O3W Na4 O9W 79.9(2) 2_767 .
O5 Na4 O9W 87.0(2) . .
O3W Na4 O13W 92.2(2) 2_767 .
O5 Na4 O13W 98.0(2) . .
O9W Na4 O13W 157.1(3) . .
O3W Na4 O12W 91.7(3) 2_767 .
O5 Na4 O12W 99.3(3) . .
O9W Na4 O12W 120.1(3) . .
O13W Na4 O12W 81.3(3) . .
O3W Na4 O4W 76.4(3) 2_767 2_767
O5 Na4 O4W 95.3(3) . 2_767
O9W Na4 O4W 74.3(3) . 2_767
O13W Na4 O4W 83.0(3) . 2_767
O12W Na4 O4W 159.9(3) . 2_767
O3W Na4 Na1 46.71(17) 2_767 2_767
O5 Na4 Na1 119.7(2) . 2_767
O9W Na4 Na1 46.37(16) . 2_767
O13W Na4 Na1 113.7(2) . 2_767
O12W Na4 Na1 133.9(2) . 2_767
O4W Na4 Na1 44.52(19) 2_767 2_767
O3W Na4 Na5A 84.3(2) 2_767 .
O5 Na4 Na5A 109.7(2) . .
O9W Na4 Na5A 153.7(3) . .
O13W Na4 Na5A 43.4(2) . .
O12W Na4 Na5A 39.3(2) . .
O4W Na4 Na5A 122.1(3) 2_767 .
Na1 Na4 Na5A 128.90(15) 2_767 .
O3W Na4 W5 163.8(3) 2_767 .
O5 Na4 W5 21.16(14) . .
O9W Na4 W5 105.3(2) . .
O13W Na4 W5 77.03(18) . .
O12W Na4 W5 98.4(2) . .
O4W Na4 W5 90.2(2) 2_767 .
Na1 Na4 W5 126.88(16) 2_767 .
Na5A Na4 W5 95.59(12) . .
O8 Na5A O23W 175.8(4) . .
O8 Na5A O12W 83.7(3) . .
O23W Na5A O12W 99.7(4) . .
O8 Na5A O30W 124.3(5) . .
O23W Na5A O30W 54.8(5) . .
O12W Na5A O30W 75.5(5) . .
O8 Na5A O24W 80.6(4) . .
O23W Na5A O24W 96.9(5) . .
O12W Na5A O24W 89.6(4) . .
O30W Na5A O24W 48.8(6) . .
O8 Na5A O18W 82.9(3) . .
O23W Na5A O18W 93.6(4) . .
O12W Na5A O18W 166.3(4) . .
O30W Na5A O18W 110.1(6) . .
O24W Na5A O18W 85.5(4) . .
O8 Na5A O13W 88.0(3) . .
O23W Na5A O13W 95.0(4) . .
O12W Na5A O13W 81.5(3) . .
O30W Na5A O13W 136.9(5) . .
O24W Na5A O13W 166.3(4) . .
O18W Na5A O13W 100.8(3) . .
O8 Na5A Na4 92.8(2) . .
O23W Na5A Na4 91.4(3) . .
O12W Na5A Na4 41.4(3) . .
O30W Na5A Na4 103.3(5) . .
O24W Na5A Na4 131.0(4) . .
O18W Na5A Na4 142.2(3) . .
O13W Na5A Na4 41.5(2) . .
O33W Na6 O22W 52.8(10) . .
O33W Na6 O18W 108.5(10) . .
O22W Na6 O18W 95.6(4) . .
O33W Na6 O21W 41.7(11) . .
O22W Na6 O21W 91.9(6) . .
O18W Na6 O21W 93.1(5) . .
O33W Na6 O38 87.0(10) . .
O22W Na6 O38 94.7(4) . .
O18W Na6 O38 164.5(4) . .
O21W Na6 O38 98.0(5) . .
O33W Na6 O25 127.3(10) . .
O22W Na6 O25 159.1(4) . .
O18W Na6 O25 103.0(3) . .
O21W Na6 O25 96.5(5) . .
O38 Na6 O25 65.2(2) . .
O33W Na6 O32 132.7(10) . .
O22W Na6 O32 92.4(4) . .
O18W Na6 O32 105.6(3) . .
O21W Na6 O32 160.3(5) . .
O38 Na6 O32 62.4(2) . .
O25 Na6 O32 73.6(2) . .
O33W Na6 W11 96.8(10) . .
O22W Na6 W11 125.6(4) . .
O18W Na6 W11 138.7(3) . .
O21W Na6 W11 84.4(4) . .
O38 Na6 W11 33.40(14) . .
O25 Na6 W11 37.16(15) . .
O32 Na6 W11 77.49(18) . .
O33W Na6 W12 101.5(10) . .
O22W Na6 W12 82.2(4) . .
O18W Na6 W12 140.4(3) . .
O21W Na6 W12 126.4(5) . .
O38 Na6 W12 30.85(15) . .
O25 Na6 W12 77.3(2) . .
O32 Na6 W12 35.62(13) . .
W11 Na6 W12 58.71(9) . .
O33W Na6 W8 145.9(10) . .
O22W Na6 W8 161.3(4) . .
O18W Na6 W8 78.8(3) . .
O21W Na6 W8 106.2(5) . .
O38 Na6 W8 87.7(2) . .
O25 Na6 W8 25.58(14) . .
O32 Na6 W8 72.30(17) . .
W11 Na6 W8 62.65(9) . .
W12 Na6 W8 90.68(13) . .
Na6 O18W Na5A 130.1(4) . .
O35W Na5B O8 84.6(13) . .
O35W Na5B O32W 172.4(17) . .
O8 Na5B O32W 91.2(11) . .
O35W Na5B O30W 136.3(15) . .
O8 Na5B O30W 101.6(10) . .
O32W Na5B O30W 50.8(8) . .
O35W Na5B O27W 101.7(14) . 2_767
O8 Na5B O27W 169.6(12) . 2_767
O32W Na5B O27W 81.5(10) . 2_767
O30W Na5B O27W 79.7(9) . 2_767
O35W Na5B O31W 30.8(11) . .
O8 Na5B O31W 74.4(9) . .
O32W Na5B O31W 152.9(13) . .
O30W Na5B O31W 108.9(11) . .
O27W Na5B O31W 115.2(11) 2_767 .
O31W O35W O21W 149(3) . .
O31W O35W Na5B 94(2) . .
O21W O35W Na5B 114(2) . .
O21W O33W Na6 87.4(16) . .
O36W Na7 O34W 32(3) 2_767 2_757
O36W Na7 O19W 100(3) 2_767 .
O34W Na7 O19W 104.3(17) 2_757 .
O36W Na7 O29W 40(3) 2_767 .
O34W Na7 O29W 72.0(19) 2_757 .
O19W Na7 O29W 81.6(8) . .
O36W Na7 O1 106(3) 2_767 .
O34W Na7 O1 100.4(17) 2_757 .
O19W Na7 O1 153.2(8) . .
O29W Na7 O1 116.3(8) . .
O36W Na7 O5W 118(3) 2_767 1_545
O34W Na7 O5W 145.2(18) 2_757 1_545
O19W Na7 O5W 98.1(6) . 1_545
O29W Na7 O5W 85.5(8) . 1_545
O1 Na7 O5W 65.8(4) . 1_545
O36W Na7 O34W 100(3) 2_767 .
O34W Na7 O34W 67(2) 2_757 .
O19W Na7 O34W 94.9(10) . .
O29W Na7 O34W 137.0(12) . .
O1 Na7 O34W 85.1(10) . .
O5W Na7 O34W 137.0(11) 1_545 .
O36W Na7 Na7 77(3) 2_767 2_757
O34W Na7 Na7 45.0(17) 2_757 2_757
O19W Na7 Na7 99.6(7) . 2_757
O29W Na7 Na7 115.6(9) . 2_757
O1 Na7 Na7 90.5(6) . 2_757
O5W Na7 Na7 154.2(8) 1_545 2_757
O34W Na7 Na7 22.5(9) . 2_757
O36W Na7 Na1 144(3) 2_767 1_545
O34W Na7 Na1 176.1(18) 2_757 1_545
O19W Na7 Na1 74.6(5) . 1_545
O29W Na7 Na1 104.1(8) . 1_545
O1 Na7 Na1 81.4(4) . 1_545
O5W Na7 Na1 32.6(3) 1_545 1_545
O34W Na7 Na1 116.3(10) . 1_545
Na7 Na7 Na1 138.8(6) 2_757 1_545
O28W Na8 O10W 171.3(6) 2_666 1_455
O28W Na8 O28W 25.7(7) 2_666 .
O10W Na8 O28W 149.7(6) 1_455 .
O28W Na8 O15 83.9(5) 2_666 1_455
O10W Na8 O15 87.4(4) 1_455 1_455
O28W Na8 O15 75.0(4) . 1_455
O28W Na8 O14 87.3(5) 2_666 .
O10W Na8 O14 91.4(4) 1_455 .
O28W Na8 O14 108.8(5) . .
O15 Na8 O14 79.4(3) 1_455 .
O28W Na8 O14W 80.3(5) 2_666 .
O10W Na8 O14W 106.7(4) 1_455 .
O28W Na8 O14W 76.3(4) . .
O15 Na8 O14W 142.8(4) 1_455 .
O14 Na8 O14W 132.7(4) . .
O28W Na8 W6 92.2(5) 2_666 .
O10W Na8 W6 90.1(3) 1_455 .
O28W Na8 W6 117.6(4) . .
O15 Na8 W6 103.2(3) 1_455 .
O14 Na8 W6 23.91(16) . .
O14W Na8 W6 110.9(3) . .
O28W Na8 Na3 143.7(5) 2_666 1_455
O10W Na8 Na3 38.7(3) 1_455 1_455
O28W Na8 Na3 120.9(4) . 1_455
O15 Na8 Na3 102.1(3) 1_455 1_455
O14 Na8 Na3 129.0(3) . 1_455
O14W Na8 Na3 73.5(2) . 1_455
W6 Na8 Na3 120.3(2) . 1_455
O28W Na8 Na8 14.1(4) 2_666 2_666
O10W Na8 Na8 160.6(5) 1_455 2_666
O28W Na8 Na8 11.6(3) . 2_666
O15 Na8 Na8 78.7(3) 1_455 2_666
O14 Na8 Na8 99.2(4) . 2_666
O14W Na8 Na8 77.8(3) . 2_666
W6 Na8 Na8 106.1(3) . 2_666
Na3 Na8 Na8 131.5(3) 1_455 2_666
Na4 O3W Na1 89.1(2) 2_767 .
Na1 O4W Na4 82.6(3) . 2_767
Na1 O5W Na7 109.3(5) . 1_565
Na2 O6W Na3 130.6(3) . 1_465
W11 O7W Mn2 115.0(3) . .
W11 O7W Na2 146.8(3) . .
Mn2 O7W Na2 97.8(2) . .
Na4 O9W Na1 87.8(2) . 2_767
Na8 O10W Na3 109.9(4) 1_655 .
Na5A O12W Na4 99.3(3) . .
Na4 O13W Na5A 95.1(3) . .
O17B O17A Na3 57(3) . .
O17A O17B Na3 108(3) . .
O35W O21W O33W 140(2) . .
O35W O21W Na6 90.5(17) . .
O33W O21W Na6 50.9(12) . .
O28W O28W Na8 99.9(17) 2_666 2_666
O28W O28W Na8 54.4(14) 2_666 .
Na8 O28W Na8 154.3(7) 2_666 .
O36W O29W Na7 23.2(19) 2_767 .
Na5A O30W Na5B 41.9(7) . .
O35W O31W Na5B 55.6(18) . .
O36W O34W O25W 150(7) 1_545 .
O36W O34W Na7 40(4) 1_545 2_757
O25W O34W Na7 139(5) . 2_757
O36W O34W Na7 152(6) 1_545 .
O25W O34W Na7 48(3) . .
Na7 O34W Na7 113(2) 2_757 .
O34W O36W Na7 108(7) 1_565 2_767
O34W O36W O29W 133(6) 1_565 2_767
Na7 O36W O29W 116(5) 2_767 2_767

loop_
_geom_bond_atom_site_label_1
_geom_bond_atom_site_label_2
_geom_bond_distance
_geom_bond_site_symmetry_2
W1 O1 1.731(5) .
W1 O29 1.801(5) .
W1 O27 1.878(5) .
W1 O26 1.936(5) .
W1 O33S 2.092(5) .
W1 O13S 2.296(5) .
W2 O2 1.733(6) .
W2 O22 1.793(5) .
W2 O37 1.859(5) .
W2 O26 1.951(5) .
W2 O32S 2.123(5) .
W2 O13S 2.263(5) .
W3 O13 1.731(5) .
W3 O3 1.794(5) .
W3 O23 1.874(5) .
W3 O27 2.010(5) .
W3 O31 2.034(5) .
W3 O11S 2.295(5) .
W4 O4 1.726(5) .
W4 O35 1.799(5) .
W4 O34 1.892(5) .
W4 O31 1.901(5) .
W4 O29 2.115(5) .
W4 O11S 2.284(5) .
W5 O5 1.713(5) .
W5 O33 1.796(5) .
W5 O30 1.876(5) .
W5 O34 1.905(5) .
W5 O22 2.128(5) .
W5 O12S 2.297(5) .
W5 Na4 3.705(4) .
W6 O14 1.743(5) .
W6 O6 1.779(5) .
W6 O21 1.874(5) .
W6 O37 2.024(5) .
W6 O30 2.031(5) .
W6 O12S 2.288(5) .
W6 Na8 3.643(8) .
W7 O17 1.727(5) .
W7 O7 1.782(5) .
W7 O28 1.933(5) .
W7 O21 1.933(5) .
W7 O39 2.046(5) .
W7 O21S 2.320(5) .
W8 O8 1.731(5) .
W8 O25 1.819(5) .
W8 O39 1.870(5) .
W8 O36 1.931(5) .
W8 O33 2.055(5) .
W8 O21S 2.289(5) .
W8 Na6 3.698(6) .
W9 O9 1.726(5) .
W9 O32 1.830(5) .
W9 O40 1.885(5) .
W9 O36 1.903(5) .
W9 O35 2.055(5) .
W9 O22S 2.314(5) .
W10 O15 1.732(5) .
W10 O10 1.790(5) .
W10 O23 1.912(5) .
W10 O24 1.927(5) .
W10 O40 2.035(5) .
W10 O22S 2.295(5) .
W11 O11 1.717(6) .
W11 O7W 1.786(5) .
W11 O28 1.902(5) .
W11 O38 1.949(5) .
W11 O25 2.096(5) .
W11 O23S 2.425(5) .
W11 Na6 3.439(6) .
W12 O16 1.729(5) .
W12 O12 1.780(5) .
W12 O24 1.904(5) .
W12 O38 1.913(5) .
W12 O32 2.076(5) .
W12 O23S 2.444(5) .
W12 Na6 3.529(6) .
Se1 O11S 1.697(5) .
Se1 O12S 1.699(5) .
Se1 O13S 1.716(5) .
Se2 O21S 1.699(5) .
Se2 O22S 1.702(5) .
Se2 O23S 1.730(5) .
Se3 O31S 1.669(6) .
Se3 O33S 1.726(5) .
Se3 O32S 1.729(5) .
O23S Mn2 2.320(5) .
O31S Mn2 2.181(6) 2_766
O31S Na2 2.486(6) 2_766
O31S Na2 2.506(6) 1_545
O1 Na7 2.525(16) .
O3 Mn1 2.157(5) .
O5 Na4 2.384(6) .
O6 Mn1 2.166(5) 2_766
O7 Mn1 2.146(5) 2_766
O8 Na5A 2.316(7) .
O8 Na5B 2.49(3) .
O10 Mn1 2.158(5) .
O12 Mn2 2.179(5) .
O12 Na2 2.456(6) 2_776
O13 Na3 2.323(6) .
O14 Na8 2.404(10) .
O15 Na8 2.293(10) 1_655
O16 Na1 2.518(6) .
O25 Na6 2.464(8) .
O32 Na6 2.575(8) .
O38 Na6 2.410(8) .
Mn1 O7 2.146(5) 2_766
Mn1 O6 2.166(5) 2_766
Mn1 O1L 2.227(6) .
Mn1 Cl1 2.5705(11) .
Cl1 Mn1 2.5705(11) 2_766
Mn2 O31S 2.181(6) 2_766
Mn2 O2L 2.189(6) .
Mn2 O7W 2.188(6) .
Mn2 O3L 2.206(6) .
Mn2 Na2 3.443(3) .
Mn2 Na2 3.505(3) 2_776
Na1 O4W 2.372(8) .
Na1 O5W 2.393(8) .
Na1 O9W 2.430(7) 2_767
Na1 O3W 2.442(7) .
Na1 O8W 2.452(7) .
Na1 Na4 3.355(5) 2_767
Na1 Na7 4.186(16) 1_565
Na2 O7W 2.377(6) .
Na2 O6W 2.395(7) .
Na2 O2W 2.428(7) .
Na2 O12 2.456(6) 2_776
Na2 O31S 2.486(6) 2_766
Na2 O31S 2.506(6) 1_565
Na2 Mn2 3.505(3) 2_776
Na2 Na2 3.897(6) 2_776
Na3 O17B 2.287(13) .
Na3 O11W 2.378(8) .
Na3 O6W 2.409(7) 1_645
Na3 O1W 2.450(7) .
Na3 O17A 2.59(3) .
Na3 O10W 2.587(9) .
Na3 Na8 3.893(9) 1_655
Na4 O3W 2.339(6) 2_767
Na4 O9W 2.410(7) .
Na4 O13W 2.419(8) .
Na4 O12W 2.441(11) .
Na4 O4W 2.697(12) 2_767
Na4 Na1 3.355(5) 2_767
Na4 Na5A 3.638(7) .
Na5A O23W 2.322(11) .
Na5A O12W 2.333(9) .
Na5A O30W 2.331(19) .
Na5A O24W 2.470(15) .
Na5A O18W 2.501(11) .
Na5A O13W 2.511(9) .
Na6 O33W 1.85(3) .
Na6 O22W 2.341(14) .
Na6 O18W 2.374(12) .
Na6 O21W 2.384(16) .
Na5B O35W 2.44(5) .
Na5B O32W 2.63(4) .
Na5B O30W 2.80(3) .
Na5B O27W 2.93(3) 2_767
Na5B O31W 2.95(4) .
O35W O31W 1.51(5) .
O35W O21W 1.53(4) .
O33W O21W 1.59(4) .
Na7 O36W 1.08(5) 2_767
Na7 O34W 1.61(5) 2_757
Na7 O19W 2.234(18) .
Na7 O29W 2.46(3) .
Na7 O5W 2.733(18) 1_545
Na7 O34W 2.98(5) .
Na7 Na7 3.89(3) 2_757
Na7 Na1 4.186(16) 1_545
Na8 O28W 1.884(16) 2_666
Na8 O10W 2.159(14) 1_455
Na8 O28W 2.283(15) .
Na8 O15 2.293(10) 1_455
Na8 O14W 2.535(10) .
Na8 Na3 3.893(9) 1_455
Na8 Na8 4.063(17) 2_666
O25W O34W 0.99(5) .
O3W Na4 2.339(6) 2_767
O4W Na4 2.697(12) 2_767
O5W Na7 2.733(18) 1_565
O6W Na3 2.409(7) 1_465
O9W Na1 2.430(7) 2_767
O10W Na8 2.159(14) 1_655
O17A O17B 0.70(3) .
O27W Na5B 2.93(3) 2_767
O28W O28W 1.01(2) 2_666
O28W Na8 1.884(16) 2_666
O29W O36W 1.78(6) 2_767
O34W O36W 0.91(6) 1_545
O34W Na7 1.61(5) 2_757
O36W O34W 0.91(6) 1_565
O36W Na7 1.08(5) 2_767
O36W O29W 1.78(6) 2_767
